data_4312105
loop_
_publ_author_name
'Marisa C. Buzzeo'
'Amber H. Iqbal'
'Charli M. Long'
'David Millar'
'Sonal Patel'
'Matthew A. Pellow'
'Sahar A. Saddoughi'
'Abigail L. Smenton'
'John F. C. Turner'
'Jay D. Wadhawan'
'Richard G. Compton'
'James A. Golen'
'Arnold L. Rheingold'
'Linda H. Doerrer'

_publ_contact_author_address
;                                                                               
Barnard College, Chemistry Department                                           
3009 Broadway                                                                   
New York, NY, 10027                                                             
;
_publ_contact_author_email ' ldoerrer@barnard.edu '
_publ_contact_author_fax ' 212-854-2310 '
_publ_contact_author_name 'Linda H. Doerrer'
_publ_contact_author_phone ' 212-854-2074 '
_publ_section_title
;
 Homoleptic Cobalt and Copper Phenolate A2[M(OAr)4] Compounds: The Effect
 of Phenoxide Fluorination
;
_journal_name_full 'Inorganic Chemistry'
_journal_page_first 7709
_journal_page_last 7725
_journal_paper_doi 10.1021/ic0493954
_journal_volume 43
_journal_year 2004
_chemical_formula_sum 'C56 H72 Cu F20 N2 O4'
_chemical_formula_weight 1280.70
_chemical_name_systematic
; 
 ? 
;
_space_group_IT_number 61
_symmetry_cell_setting orthorhombic
_symmetry_space_group_name_Hall '-P 2ac 2ab'
_symmetry_space_group_name_H-M 'P b c a'
_atom_sites_solution_hydrogens geom
_atom_sites_solution_primary direct
_atom_sites_solution_secondary difmap
_audit_creation_method SHELXL-97
_cell_angle_alpha 90.00
_cell_angle_beta 90.00
_cell_angle_gamma 90.00
_cell_formula_units_Z 4
_cell_length_a 15.0601(9)
_cell_length_b 17.5377(11)
_cell_length_c 22.8468(15)
_cell_measurement_reflns_used 6300
_cell_measurement_temperature 218(2)
_cell_measurement_theta_max 26.49
_cell_measurement_theta_min 2.24
_cell_volume 6034.3(7)
_computing_cell_refinement 'Bruker SMART'
_computing_data_collection 'Bruker SMART'
_computing_data_reduction 'Bruker SAINT'
_computing_molecular_graphics 'Bruker SHELXTL'
_computing_publication_material 'Bruker SHELXTL'
_computing_structure_refinement 'SHELXL-97 (Sheldrick, 1997)'
_computing_structure_solution 'SHELXS-97 (Sheldrick, 1990)'
_diffrn_ambient_temperature 218(2)
_diffrn_measured_fraction_theta_full 0.968
_diffrn_measured_fraction_theta_max 0.968
_diffrn_measurement_device_type 'CCD area detector'
_diffrn_measurement_method 'phi and omega scans'
_diffrn_radiation_monochromator graphite
_diffrn_radiation_source 'fine-focus sealed tube'
_diffrn_radiation_type MoK\a
_diffrn_radiation_wavelength 0.71073
_diffrn_reflns_av_R_equivalents 0.0313
_diffrn_reflns_av_sigmaI/netI 0.0301
_diffrn_reflns_limit_h_max 19
_diffrn_reflns_limit_h_min -19
_diffrn_reflns_limit_k_max 22
_diffrn_reflns_limit_k_min -20
_diffrn_reflns_limit_l_max 30
_diffrn_reflns_limit_l_min -29
_diffrn_reflns_number 36069
_diffrn_reflns_theta_full 28.32
_diffrn_reflns_theta_max 28.32
_diffrn_reflns_theta_min 1.78
_exptl_absorpt_coefficient_mu 0.469
_exptl_absorpt_correction_T_max 1.000
_exptl_absorpt_correction_T_min 0.825
_exptl_absorpt_correction_type multi-scan
_exptl_absorpt_process_details SADABS
_exptl_crystal_colour Green
_exptl_crystal_density_diffrn 1.410
_exptl_crystal_density_meas 0
_exptl_crystal_density_method 'not measured'
_exptl_crystal_description Block
_exptl_crystal_F_000 2652
_exptl_crystal_size_max 0.25
_exptl_crystal_size_mid 0.10
_exptl_crystal_size_min 0.05
_refine_diff_density_max 0.568
_refine_diff_density_min -0.289
_refine_diff_density_rms 0.053
_refine_ls_extinction_method none
_refine_ls_goodness_of_fit_ref 1.030
_refine_ls_hydrogen_treatment mixed
_refine_ls_matrix_type full
_refine_ls_number_parameters 376
_refine_ls_number_reflns 7277
_refine_ls_number_restraints 0
_refine_ls_restrained_S_all 1.030
_refine_ls_R_factor_all 0.0763
_refine_ls_R_factor_gt 0.0505
_refine_ls_shift/su_max 0.003
_refine_ls_shift/su_mean 0.000
_refine_ls_structure_factor_coef Fsqd
_refine_ls_weighting_details 'calc w=1/[\s^2^(Fo^2^)+(0.0988P)^2^+1.1784P] where P=(Fo^2^+2Fc^2^)/3'
_refine_ls_weighting_scheme calc
_refine_ls_wR_factor_gt 0.1509
_refine_ls_wR_factor_ref 0.1722
_reflns_number_gt 4867
_reflns_number_total 7277
_reflns_threshold_expression >2sigma(I)
_cod_data_source_file ic0493954si20040508_091953_07.cif
_cod_data_source_block Compound4
_cod_depositor_comments
;
The following automatic conversions were performed:
'_symmetry_cell_setting' value 'Orthorhombic' changed to 'orthorhombic'
according to '/home/saulius/struct/CIF-dictionaries/cif_core.dic'
dictionary named 'cif_core.dic' version 2.4.1 from
2010-06-29.

'_exptl_absorpt_correction_type' value 'Multi-scan' changed
to 'multi-scan' according to
'/home/saulius/struct/CIF-dictionaries/cif_core.dic' dictionary named
'cif_core.dic' version 2.4.1 from 2010-06-29.

Automatic conversion script
Id: cif_fix_enum 1527 2010-12-29 10:47:43Z saulius 
;
_cod_database_code 4312105

loop_
_symmetry_equiv_pos_as_xyz
'x, y, z'
'-x+1/2, -y, z+1/2'
'-x, y+1/2, -z+1/2'
'x+1/2, -y+1/2, -z'
'-x, -y, -z'
'x-1/2, y, -z-1/2'
'x, -y-1/2, z-1/2'
'-x-1/2, y-1/2, z'

loop_
_atom_site_label
_atom_site_type_symbol
_atom_site_fract_x
_atom_site_fract_y
_atom_site_fract_z
_atom_site_U_iso_or_equiv
_atom_site_adp_type
_atom_site_occupancy
_atom_site_symmetry_multiplicity
_atom_site_calc_flag
_atom_site_refinement_flags
_atom_site_disorder_assembly
_atom_site_disorder_group
Cu1 Cu 0.0000 0.0000 0.5000 0.04710(14) Uani 1 2 d S . .
O1 O 0.10676(11) 0.03385(12) 0.46171(7) 0.0690(5) Uani 1 1 d . . .
O2 O -0.07511(10) 0.03483(9) 0.43693(7) 0.0563(4) Uani 1 1 d . . .
C1 C 0.11831(13) 0.03930(13) 0.40557(10) 0.0505(5) Uani 1 1 d . . .
C2 C 0.09484(16) -0.01674(15) 0.36556(14) 0.0643(7) Uani 1 1 d . . .
C3 C 0.1057(2) -0.0093(2) 0.30645(15) 0.0802(9) Uani 1 1 d . . .
C4 C 0.1427(2) 0.0557(2) 0.28376(12) 0.0851(10) Uani 1 1 d . . .
C5 C 0.16757(17) 0.11219(17) 0.32104(12) 0.0679(7) Uani 1 1 d . . .
C6 C 0.15602(14) 0.10355(13) 0.37995(10) 0.0527(5) Uani 1 1 d . . .
C7 C -0.06707(12) 0.09925(12) 0.40930(9) 0.0445(4) Uani 1 1 d . . .
C8 C -0.09178(14) 0.10673(14) 0.35062(10) 0.0535(5) Uani 1 1 d . . .
C9 C -0.08407(17) 0.17348(17) 0.32044(10) 0.0645(7) Uani 1 1 d . . .
C10 C -0.05010(17) 0.23724(16) 0.34671(13) 0.0676(7) Uani 1 1 d . . .
C11 C -0.02560(16) 0.23295(14) 0.40359(13) 0.0613(6) Uani 1 1 d . . .
C12 C -0.03482(14) 0.16622(14) 0.43400(9) 0.0504(5) Uani 1 1 d . . .
F1 F 0.05844(13) -0.08137(9) 0.38738(11) 0.1033(7) Uani 1 1 d . . .
F2 F 0.08087(16) -0.06648(16) 0.27082(11) 0.1390(10) Uani 1 1 d . . .
F3 F 0.15473(18) 0.06414(19) 0.22533(8) 0.1410(10) Uani 1 1 d . . .
F4 F 0.20342(14) 0.17637(12) 0.29955(9) 0.1103(7) Uani 1 1 d . . .
F5 F 0.17976(11) 0.16217(9) 0.41463(7) 0.0793(5) Uani 1 1 d . . .
F6 F -0.12464(13) 0.04526(10) 0.32284(7) 0.0829(5) Uani 1 1 d . . .
F7 F -0.11005(16) 0.17738(13) 0.26432(7) 0.1105(7) Uani 1 1 d . . .
F8 F -0.04356(14) 0.30347(11) 0.31674(10) 0.1091(7) Uani 1 1 d . . .
F9 F 0.00617(12) 0.29531(10) 0.43127(11) 0.0958(6) Uani 1 1 d . . .
F10 F -0.01151(11) 0.16517(11) 0.49130(6) 0.0739(5) Uani 1 1 d . . .
N1 N -0.16373(12) -0.20871(11) 0.38137(8) 0.0529(4) Uani 1 1 d . . .
C13 C -0.18162(17) -0.13406(14) 0.41290(11) 0.0616(6) Uani 1 1 d . . .
H13A H -0.1452 -0.0940 0.3951 0.074 Uiso 1 1 calc R . .
H13B H -0.1630 -0.1393 0.4538 0.074 Uiso 1 1 calc R . .
C14 C -0.2784(2) -0.1092(2) 0.41145(17) 0.0922(10) Uani 1 1 d . . .
H14A H -0.2968 -0.1030 0.3706 0.111 Uiso 1 1 calc R . .
H14B H -0.3150 -0.1496 0.4287 0.111 Uiso 1 1 calc R . .
C15 C -0.2953(2) -0.0381(2) 0.4427(2) 0.1075(13) Uani 1 1 d . . .
H15A H -0.2587 0.0023 0.4254 0.129 Uiso 1 1 calc R . .
H15B H -0.2769 -0.0442 0.4836 0.129 Uiso 1 1 calc R . .
C16 C -0.3905(3) -0.0136(2) 0.4412(3) 0.1272(17) Uani 1 1 d . . .
H16A H -0.3970 0.0343 0.4620 0.191 Uiso 1 1 calc R . .
H16B H -0.4270 -0.0522 0.4598 0.191 Uiso 1 1 calc R . .
H16C H -0.4092 -0.0071 0.4009 0.191 Uiso 1 1 calc R . .
C17 C -0.21637(16) -0.27274(15) 0.40918(11) 0.0604(6) Uani 1 1 d . . .
H17A H -0.2091 -0.3188 0.3854 0.072 Uiso 1 1 calc R . .
H17B H -0.2794 -0.2590 0.4086 0.072 Uiso 1 1 calc R . .
C18 C -0.18989(18) -0.29101(17) 0.47171(12) 0.0711(7) Uani 1 1 d . . .
H18A H -0.1325 -0.3174 0.4716 0.085 Uiso 1 1 calc R . .
H18B H -0.1827 -0.2433 0.4935 0.085 Uiso 1 1 calc R . .
C19 C -0.2570(2) -0.3397(2) 0.50198(13) 0.0842(9) Uani 1 1 d . . .
H19A H -0.2689 -0.3848 0.4779 0.101 Uiso 1 1 calc R . .
H19B H -0.3126 -0.3111 0.5057 0.101 Uiso 1 1 calc R . .
C20 C -0.2275(3) -0.3648(2) 0.56138(15) 0.1095(13) Uani 1 1 d . . .
H20A H -0.2734 -0.3959 0.5791 0.164 Uiso 1 1 calc R . .
H20B H -0.2166 -0.3205 0.5857 0.164 Uiso 1 1 calc R . .
H20C H -0.1733 -0.3944 0.5579 0.164 Uiso 1 1 calc R . .
C21 C -0.19073(18) -0.20366(15) 0.31749(11) 0.0626(6) Uani 1 1 d . . .
H21A H -0.1783 -0.2527 0.2987 0.075 Uiso 1 1 calc R . .
H21B H -0.2549 -0.1950 0.3154 0.075 Uiso 1 1 calc R . .
C22 C -0.1445(2) -0.1416(2) 0.28356(12) 0.0813(8) Uani 1 1 d . . .
H22A H -0.1456 -0.0946 0.3067 0.098 Uiso 1 1 calc R . .
H22B H -0.0821 -0.1561 0.2782 0.098 Uiso 1 1 calc R . .
C23 C -0.1842(3) -0.1259(2) 0.22522(15) 0.1018(11) Uani 1 1 d . . .
H23A H -0.2477 -0.1152 0.2302 0.122 Uiso 1 1 calc R . .
H23B H -0.1787 -0.1716 0.2008 0.122 Uiso 1 1 calc R . .
C24 C -0.1417(3) -0.0602(2) 0.19430(15) 0.1027(12) Uani 1 1 d . . .
H24A H -0.1709 -0.0521 0.1570 0.154 Uiso 1 1 calc R . .
H24B H -0.0794 -0.0713 0.1877 0.154 Uiso 1 1 calc R . .
H24C H -0.1471 -0.0147 0.2181 0.154 Uiso 1 1 calc R . .
C25 C -0.06486(15) -0.22455(14) 0.38648(10) 0.0566(6) Uani 1 1 d . . .
H25A H -0.0327 -0.1821 0.3683 0.068 Uiso 1 1 calc R . .
H25B H -0.0491 -0.2251 0.4281 0.068 Uiso 1 1 calc R . .
C26 C -0.0325(2) -0.29796(18) 0.35925(14) 0.0757(8) Uani 1 1 d . . .
H26A H -0.0383 -0.2951 0.3166 0.091 Uiso 1 1 calc R . .
H26B H -0.0688 -0.3407 0.3732 0.091 Uiso 1 1 calc R . .
C27 C 0.0651(2) -0.3111(2) 0.37585(19) 0.1093(13) Uani 1 1 d . . .
C28 C 0.0821(5) -0.3396(5) 0.4281(4) 0.112(3) Uiso 0.572(9) 1 d P . .
C28A C 0.0937(5) -0.3904(5) 0.3730(4) 0.088(3) Uiso 0.428(9) 1 d P . .

loop_
_atom_site_aniso_label
_atom_site_aniso_U_11
_atom_site_aniso_U_22
_atom_site_aniso_U_33
_atom_site_aniso_U_23
_atom_site_aniso_U_13
_atom_site_aniso_U_12
Cu1 0.0468(2) 0.0518(3) 0.0427(2) 0.01206(16) -0.00446(14) -0.00560(14)
O1 0.0539(9) 0.1031(14) 0.0499(9) 0.0217(9) -0.0040(7) -0.0174(9)
O2 0.0555(8) 0.0589(10) 0.0545(9) 0.0159(8) -0.0115(7) -0.0089(7)
C1 0.0439(10) 0.0569(13) 0.0507(12) 0.0094(10) -0.0015(9) -0.0004(9)
C2 0.0572(13) 0.0526(14) 0.0831(19) 0.0010(13) -0.0063(12) -0.0001(10)
C3 0.0714(17) 0.091(2) 0.078(2) -0.0363(18) -0.0104(15) 0.0117(15)
C4 0.0801(18) 0.132(3) 0.0435(14) -0.0017(17) 0.0044(13) 0.0263(19)
C5 0.0686(14) 0.0727(17) 0.0624(16) 0.0213(14) 0.0146(12) 0.0116(13)
C6 0.0513(11) 0.0528(13) 0.0539(13) 0.0018(11) 0.0063(9) -0.0004(9)
C7 0.0415(9) 0.0530(12) 0.0390(10) 0.0055(9) 0.0004(8) 0.0007(8)
C8 0.0586(12) 0.0605(14) 0.0413(11) -0.0046(10) -0.0036(9) 0.0057(10)
C9 0.0728(15) 0.0822(19) 0.0385(12) 0.0161(12) 0.0031(10) 0.0140(13)
C10 0.0625(13) 0.0613(16) 0.0789(18) 0.0286(14) 0.0145(13) 0.0094(12)
C11 0.0531(11) 0.0491(14) 0.0816(18) 0.0008(13) 0.0005(12) 0.0000(10)
C12 0.0494(10) 0.0594(14) 0.0423(11) -0.0014(10) -0.0038(9) 0.0001(9)
F1 0.0892(12) 0.0576(10) 0.163(2) 0.0048(11) -0.0069(12) -0.0191(8)
F2 0.1172(17) 0.162(2) 0.138(2) -0.0951(18) -0.0189(14) 0.0066(15)
F3 0.1379(19) 0.239(3) 0.0464(10) 0.0070(14) 0.0096(11) 0.0397(19)
F4 0.1174(15) 0.1023(14) 0.1112(16) 0.0564(12) 0.0349(12) -0.0001(11)
F5 0.0797(10) 0.0718(10) 0.0865(11) -0.0187(9) 0.0166(8) -0.0197(8)
F6 0.1075(13) 0.0813(12) 0.0599(9) -0.0160(8) -0.0278(9) 0.0005(9)
F7 0.1425(17) 0.1447(19) 0.0444(9) 0.0300(10) -0.0090(10) 0.0196(14)
F8 0.1075(14) 0.0867(13) 0.1330(17) 0.0630(12) 0.0163(13) 0.0083(10)
F9 0.0882(12) 0.0562(10) 0.1429(18) -0.0098(11) -0.0140(10) -0.0098(8)
F10 0.0860(11) 0.0859(12) 0.0499(8) -0.0112(7) -0.0196(7) -0.0032(8)
N1 0.0568(10) 0.0537(11) 0.0481(10) -0.0089(8) -0.0076(8) -0.0046(8)
C13 0.0714(14) 0.0582(14) 0.0553(14) -0.0146(12) -0.0026(11) -0.0009(11)
C14 0.0792(19) 0.085(2) 0.112(3) -0.027(2) -0.0056(17) 0.0142(16)
C15 0.082(2) 0.097(3) 0.144(3) -0.041(2) 0.002(2) 0.0107(18)
C16 0.091(3) 0.099(3) 0.191(5) -0.027(3) 0.010(3) 0.023(2)
C17 0.0570(12) 0.0620(14) 0.0622(15) -0.0082(12) -0.0081(11) -0.0100(10)
C18 0.0731(15) 0.0787(18) 0.0615(16) 0.0034(14) -0.0112(13) -0.0212(13)
C19 0.0734(18) 0.097(2) 0.082(2) 0.0117(17) -0.0089(14) -0.0281(17)
C20 0.108(3) 0.136(3) 0.085(2) 0.035(2) -0.0119(19) -0.057(2)
C21 0.0692(14) 0.0678(16) 0.0508(13) -0.0111(11) -0.0136(11) 0.0003(12)
C22 0.097(2) 0.093(2) 0.0536(16) 0.0042(15) -0.0107(14) -0.0077(17)
C23 0.138(3) 0.089(2) 0.078(2) 0.0131(19) -0.035(2) -0.002(2)
C24 0.152(4) 0.092(2) 0.064(2) 0.0078(18) -0.022(2) 0.008(2)
C25 0.0526(11) 0.0650(15) 0.0521(13) -0.0069(11) -0.0069(10) -0.0061(10)
C26 0.0708(15) 0.078(2) 0.0781(19) -0.0077(15) -0.0042(14) 0.0092(14)
C27 0.086(2) 0.120(3) 0.122(3) -0.001(2) -0.012(2) 0.038(2)

loop_
_atom_type_symbol
_atom_type_description
_atom_type_scat_dispersion_real
_atom_type_scat_dispersion_imag
_atom_type_scat_source
C C 0.0033 0.0016 'International Tables Vol C Tables 4.2.6.8 and 6.1.1.4'
H H 0.0000 0.0000 'International Tables Vol C Tables 4.2.6.8 and 6.1.1.4'
N N 0.0061 0.0033 'International Tables Vol C Tables 4.2.6.8 and 6.1.1.4'
O O 0.0106 0.0060 'International Tables Vol C Tables 4.2.6.8 and 6.1.1.4'
F F 0.0171 0.0103 'International Tables Vol C Tables 4.2.6.8 and 6.1.1.4'
Cu Cu 0.3201 1.2651 'International Tables Vol C Tables 4.2.6.8 and 6.1.1.4'

loop_
_geom_angle_atom_site_label_1
_geom_angle_atom_site_label_2
_geom_angle_atom_site_label_3
_geom_angle
_geom_angle_site_symmetry_1
_geom_angle_site_symmetry_3
_geom_angle_publ_flag
O1 Cu1 O1 180.00(5) . 5_556 ?
O1 Cu1 O2 93.02(7) . . ?
O1 Cu1 O2 86.98(7) 5_556 . ?
O1 Cu1 O2 86.98(7) . 5_556 ?
O1 Cu1 O2 93.02(7) 5_556 5_556 ?
O2 Cu1 O2 180.00(6) . 5_556 ?
C1 O1 Cu1 125.73(14) . . ?
C7 O2 Cu1 125.65(13) . . ?
O1 C1 C2 124.4(2) . . ?
O1 C1 C6 122.0(2) . . ?
C2 C1 C6 113.6(2) . . ?
F1 C2 C3 119.5(3) . . ?
F1 C2 C1 116.9(3) . . ?
C3 C2 C1 123.6(3) . . ?
F2 C3 C2 119.6(3) . . ?
F2 C3 C4 120.3(3) . . ?
C2 C3 C4 120.1(3) . . ?
F3 C4 C5 120.1(4) . . ?
F3 C4 C3 121.2(4) . . ?
C5 C4 C3 118.8(3) . . ?
F4 C5 C4 119.5(3) . . ?
F4 C5 C6 120.3(3) . . ?
C4 C5 C6 120.1(3) . . ?
F5 C6 C5 117.5(2) . . ?
F5 C6 C1 118.7(2) . . ?
C5 C6 C1 123.8(2) . . ?
O2 C7 C12 124.72(19) . . ?
O2 C7 C8 121.5(2) . . ?
C12 C7 C8 113.8(2) . . ?
F6 C8 C9 118.7(2) . . ?
F6 C8 C7 118.4(2) . . ?
C9 C8 C7 122.9(2) . . ?
F7 C9 C8 120.1(3) . . ?
F7 C9 C10 119.1(3) . . ?
C8 C9 C10 120.8(2) . . ?
F8 C10 C11 121.0(3) . . ?
F8 C10 C9 120.5(3) . . ?
C11 C10 C9 118.5(2) . . ?
F9 C11 C10 120.1(3) . . ?
F9 C11 C12 119.4(3) . . ?
C10 C11 C12 120.5(2) . . ?
F10 C12 C11 118.4(2) . . ?
F10 C12 C7 118.1(2) . . ?
C11 C12 C7 123.5(2) . . ?
C17 N1 C21 107.85(17) . . ?
C17 N1 C13 110.33(19) . . ?
C21 N1 C13 111.00(19) . . ?
C17 N1 C25 110.19(18) . . ?
C21 N1 C25 110.32(18) . . ?
C13 N1 C25 107.17(17) . . ?
N1 C13 C14 114.0(2) . . ?
C15 C14 C13 113.6(3) . . ?
C14 C15 C16 113.6(3) . . ?
N1 C17 C18 114.46(18) . . ?
C19 C18 C17 112.3(2) . . ?
C18 C19 C20 112.8(2) . . ?
C22 C21 N1 114.4(2) . . ?
C23 C22 C21 114.1(3) . . ?
C22 C23 C24 113.2(3) . . ?
C26 C25 N1 116.1(2) . . ?
C25 C26 C27 109.6(3) . . ?
C28 C27 C28A 67.7(5) . . ?
C28 C27 C26 117.8(5) . . ?
C28A C27 C26 114.6(4) . . ?
C27 C28 C28A 60.4(5) . . ?
C27 C28A C28 51.9(4) . . ?

loop_
_geom_bond_atom_site_label_1
_geom_bond_atom_site_label_2
_geom_bond_distance
_geom_bond_site_symmetry_2
_geom_bond_publ_flag
Cu1 O1 1.9243(16) . ?
Cu1 O1 1.9243(16) 5_556 ?
Cu1 O2 1.9311(15) . ?
Cu1 O2 1.9311(15) 5_556 ?
O1 C1 1.298(3) . ?
O2 C7 1.300(3) . ?
C1 C2 1.388(4) . ?
C1 C6 1.391(3) . ?
C2 F1 1.354(3) . ?
C2 C3 1.366(4) . ?
C3 F2 1.344(3) . ?
C3 C4 1.371(5) . ?
C4 F3 1.355(3) . ?
C4 C5 1.359(5) . ?
C5 F4 1.341(3) . ?
C5 C6 1.366(3) . ?
C6 F5 1.346(3) . ?
C7 C12 1.391(3) . ?
C7 C8 1.397(3) . ?
C8 F6 1.345(3) . ?
C8 C9 1.364(4) . ?
C9 F7 1.342(3) . ?
C9 C10 1.368(4) . ?
C10 F8 1.352(3) . ?
C10 C11 1.353(4) . ?
C11 F9 1.351(3) . ?
C11 C12 1.368(3) . ?
C12 F10 1.355(3) . ?
N1 C17 1.514(3) . ?
N1 C21 1.518(3) . ?
N1 C13 1.518(3) . ?
N1 C25 1.519(3) . ?
C13 C14 1.522(4) . ?
C14 C15 1.459(4) . ?
C15 C16 1.498(5) . ?
C17 C18 1.517(3) . ?
C18 C19 1.493(4) . ?
C19 C20 1.494(4) . ?
C21 C22 1.507(4) . ?
C22 C23 1.487(4) . ?
C23 C24 1.496(5) . ?
C25 C26 1.511(4) . ?
C26 C27 1.536(5) . ?
C27 C28 1.319(8) . ?
C27 C28A 1.457(9) . ?
C28 C28A 1.552(11) . ?
